data_2003674
loop_
_publ_author_name
'H\"ubener, R.'
'Abram, U.'
'Str\"ahle, J.'

_publ_section_title
;Isothiocyanato Complexes of Rhenium. V.
 <i>trans</i>-Bis(isothiocyanato)(methoxy)(phenylimido)bis(triphenylphosphine)rhenium(V)
;
_journal_issue 7
_journal_name_full 'Acta Crystallographica Section C'
_journal_page_first 1284
_journal_page_last 1286
_journal_paper_doi 10.1107/S0108270195000564
_journal_volume 51
_journal_year 1995
_chemical_formula_sum 'C45 H38 N3 O P2 Re S2'
_chemical_formula_weight 941.1
_space_group_IT_number 2
_symmetry_cell_setting triclinic
_symmetry_space_group_name_Hall '-P 1'
_symmetry_space_group_name_H-M 'P -1'
_atom_type_scat_source IntTabIV
_cell_angle_alpha 93.89(3)
_cell_angle_beta 99.92(3)
_cell_angle_gamma 102.28(3)
_cell_formula_units_Z 2
_cell_length_a 10.216(6)
_cell_length_b 13.236(6)
_cell_length_c 15.534(7)
_cell_measurement_reflns_used 25
_cell_measurement_temperature 223
_cell_measurement_theta_max 14
_cell_measurement_theta_min 8
_cell_volume 2009.8(18)
_diffrn_measurement_device 'Enraf-Nonius CAD-4'
_diffrn_measurement_method \w
_diffrn_radiation_type MoK\a
_diffrn_radiation_wavelength 0.71073
_diffrn_reflns_av_R_equivalents 0.0149
_diffrn_reflns_limit_h_max 13
_diffrn_reflns_limit_h_min -13
_diffrn_reflns_limit_k_max 17
_diffrn_reflns_limit_k_min -17
_diffrn_reflns_limit_l_max 20
_diffrn_reflns_limit_l_min -2
_diffrn_reflns_number 8863
_diffrn_reflns_theta_max 27
_diffrn_standards_decay_% 1.6
_diffrn_standards_interval_count 200
_diffrn_standards_interval_time 60
_diffrn_standards_number 3
_exptl_absorpt_coefficient_mu 3.2795
_exptl_absorpt_correction_T_max 0.82
_exptl_absorpt_correction_T_min 0.64
_exptl_absorpt_correction_type empirical
_exptl_crystal_colour yellow-green
_exptl_crystal_density_diffrn 1.568
_exptl_crystal_description lozenge
_exptl_crystal_size_max 0.25
_exptl_crystal_size_mid 0.25
_exptl_crystal_size_min 0.05
_refine_diff_density_max 0.778
_refine_diff_density_min -0.331
_refine_ls_extinction_coef 2.1928E-9
_refine_ls_extinction_method 'Zachariasen (1963)'
_refine_ls_goodness_of_fit_obs 1.305
_refine_ls_hydrogen_treatment noref
_refine_ls_number_parameters 488
_refine_ls_number_reflns 8096
_refine_ls_R_factor_obs 0.032
_refine_ls_shift/esd_max 0.003
_refine_ls_structure_factor_coef Fsqd
_refine_ls_weighting_details 'w = 1/\s^2^'
_refine_ls_weighting_scheme calc
_refine_ls_wR_factor_obs 0.036
_reflns_number_observed 6174
_reflns_number_total 8096
_reflns_observed_criterion I>=3\s(I)
_cod_data_source_file jz1024.cif
_cod_data_source_block jz1024a
_cod_depositor_comments
;
The following automatic conversions were performed:

'_refine_ls_weighting_scheme' value '1/\s^2^' was changed to 'calc'.
New tag '_refine_ls_weighting_details' was created. The value of the
new tag was set to 'w = 1/\s^2^'.

Automatic conversion script
Id: cif_fix_values 3143 2015-03-26 13:38:13Z robertas 
;
_cod_original_cell_volume 2009.7(17)
_cod_database_code 2003674

loop_
_symmetry_equiv_pos_as_xyz
x,y,z
-x,-y,-z

loop_
_atom_site_label
_atom_site_fract_x
_atom_site_fract_y
_atom_site_fract_z
_atom_site_U_iso_or_equiv
Re .22662(2) .23875(2) .23529(1) .2274(7)
S1 .0380(2) .5292(1) .3104(1) .060(1)
S2 .3183(3) -.0745(1) .1112(2) .079(1)
P1 .1251(1) .1288(1) .34300(9) .0265(6)
P2 .3325(1) .3504(1) .13010(8) .0271(6)
O .0689(4) .1860(3) .1441(2) .032(2)
N1 .1336(5) .3565(3) .2636(3) .030(2)
N2 .2888(5) .1104(3) .1900(3) .032(2)
N3 .3767(4) .2834(3) .3132(3) .023(2)
C1 .0932(6) .4295(4) .2820(4) .034(3)
C2 .3006(6) .0325(4) .1587(4) .040(3)
C3 .0261(8) .1153(5) .0674(4) .049(4)
C11 -.0591(6) .0822(5) .3162(4) .036(3)
C12 -.1167(8) .0255(6) .2356(5) .054(4)
C13 -.2600(9) -.0082(6) .2123(5) .062(5)
C14 -.3406(8) .0144(6) .2691(6) .070(6)
C15 -.2835(7) .0692(6) .3488(6) .071(6)
C16 -.1429(6) .1032(5) .3735(5) .050(4)
C21 .1900(6) .0120(4) .3601(4) .034(3)
C22 .1042(7) -.0834(4) .3638(4) .043(3)
C23 .1574(8) -.1686(5) .3821(5) .066(4)
C24 .2951(7) -.1593(5) .3965(5) .070(4)
C25 .3825(6) -.0651(5) .3934(5) .062(4)
C26 .3304(6) .0204(5) .3745(4) .043(3)
C31 .1624(5) .1970(4) .4543(3) .029(2)
C32 .2179(6) .1543(5) .5274(4) .039(3)
C33 .2440(8) .2093(6) .6103(4) .053(4)
C34 .2133(8) .3058(5) .6207(4) .054(4)
C35 .1578(7) .3467(5) .5495(4) .050(3)
C36 .1311(6) .2942(5) .4652(4) .043(3)
C41 .3655(5) .4888(4) .1634(3) .027(2)
C42 .4055(6) .5276(4) .2516(4) .034(3)
C43 .4351(7) .6336(5) .2772(4) .044(4)
C44 .4250(7) .7019(5) .2137(5) .049(4)
C45 .3879(8) .6654(5) .1275(4) .053(4)
C46 .3586(7) .5594(5) .1007(4) .0045(3)
C51 .2238(6) .3342(4) .0226(4) .036(3)
C52 .0982(7) .3592(5) .0187(4) .048(4)
C53 .0061(9) .3434(7) -.0611(5) .066(5)
C54 .039(1) .3014(7) -.1350(5) .074(7)
C55 .163(1) .2769(7) -.1315(5) .075(7)
C56 .2578(8) .2943(6) -.0529(4) .053(4)
C61 .4985(6) .3285(4) .1156(3) .034(2)
C62 .5075(6) .2285(5) .0891(4) .049(3)
C63 .6359(7) .2077(5) .0882(4) .060(3)
C64 .7508(7) .2864(7) .1111(5) .073(5)
C65 .7424(7) .3855(7) .1347(5) .060(5)
C66 .6150(6) .4078(5) .1367(4) .042(3)
C71 .5033(6) .3142(5) .3657(4) .037(3)
C72 .6174(7) .2953(5) .3324(5) .050(4)
C73 .7459(7) .3322(6) .3821(6) .056(5)
C74 .7649(9) .3796(6) .4644(5) .061(5)
C75 .6493(9) .4005(6) .4971(5) .053(5)
C76 .5254(7) .3683(6) .4515(4) .049(4)
H12 -.0593 .0089 .1954 ?
H13 -.3016 -.0483 .1554 ?
H14 -.4393 -.0076 .2517 ?
H15 -.3412 .0848 .3893 ?
H16 -.1019 .1409 .4312 ?
H22 .0056 -.0896 .3527 ?
H23 .0963 -.2350 .3835 ?
H24 .3317 -.2192 .4093 ?
H25 .4803 -.0589 .4047 ?
H26 .3908 .0864 .3711 ?
H32 .2381 .0865 .5201 ?
H33 .2838 .1796 .6610 ?
H34 .2317 .3441 .6784 ?
H35 .1353 .4138 .5571 ?
H36 .0912 .3244 .4147 ?
H42 .4133 .4797 .2954 ?
H43 .4627 .6595 .3389 ?
H44 .4449 .7756 .2313 ?
H45 .3815 .7139 .0838 ?
H46 .3323 .5342 .0385 ?
H52 .0751 .3882 .0717 ?
H53 -.0825 .3628 -.0640 ?
H54 -.0270 .2883 -.1903 ?
H55 .1849 .2461 -.1844 ?
H56 .3479 .2792 -.0510 ?
H62 .4249 .1739 .0709 ?
H63 .6427 .1371 .0714 ?
H64 .8395 .2713 .1107 ?
H65 .8245 .4410 .1504 ?
H66 .6078 .4784 .1525 ?
H72 .6038 .2565 .2746 ?
H73 .8245 .3239 .3571 ?
H74 .8560 .3990 .5013 ?
H75 .6621 .4400 .5539 ?
H76 .4482 .3813 .4750 ?
H301 -.0669 .1141 .0413 ?
H302 .0820 .1351 .0249 ?
H303 .0313 .0464 .0805 ?

loop_
_geom_angle_atom_site_label_1
_geom_angle_atom_site_label_2
_geom_angle_atom_site_label_3
_geom_angle
_geom_angle_publ_flag
P1 Re P2 178.78(4) yes
P1 Re N1 93.10(10) yes
P1 Re N2 86.90(10) yes
P1 Re N3 89.90(10) yes
P1 Re O 92.20(10) yes
P2 Re N1 86.90(10) yes
P2 Re N2 93.30(10) yes
P2 Re N3 88.80(10) yes
P2 Re O 89.10(10) yes
N1 Re N2 169.8(2) yes
N1 Re N3 97.3(2) yes
N2 Re N3 93.0(2) yes
N1 Re O 86.0(2) yes
N2 Re O 83.7(2) yes
N3 Re O 175.9(2) yes
Re O C3 140.2(4) yes
Re N1 C1 173.5(5) yes
Re N2 C2 168.4(4) yes
Re N3 C71 172.2(4) yes
N1 C1 S1 178.2(5) yes
N2 C2 S2 177.8(6) yes
Re P1 C11 115.1(3) no
Re P1 C21 114.9(2) no
Re P1 C31 112.6(2) no
C11 P1 C21 104.6(3) no
C11 P1 C31 105.7(3) no
C21 P1 C31 102.7(2) no
Re P2 C41 114.0(2) no
Re P2 C51 112.7(2) no
Re P2 C61 113.4(2) no
C41 P2 C51 103.6(2) no
C41 P2 C61 104.2(2) no
C51 P2 C61 108.1(3) no
P1 C11 C12 118.4(5) no
P1 C11 C16 122.1(5) no
C12 C11 C16 119.5(6) no
P1 C21 C22 121.9(5) no
P1 C21 C26 118.8(4) no
C22 C21 C26 119.2(6) no
P1 C31 C32 122.3(4) no
P1 C31 C36 118.4(4) no
C32 C31 C36 119.5(5) no
P2 C41 C42 120.7(5) no
P2 C41 C46 120.9(4) no
C42 C41 C46 118.4(5) no
P2 C51 C52 116.8(5) no
P2 C51 C56 123.3(5) no
C52 C51 C56 119.8(6) no
P2 C61 C62 118.6(4) no
P2 C61 C66 121.2(5) no
C62 C61 C66 120.1(6) no
N3 C71 C72 118.9(6) no
N3 C71 C76 122.4(6) no
C72 C71 C76 118.7(5) no
C11 C12 C13 119.2(7) no
C12 C13 C14 120.3(7) no
C13 C14 C15 120.3(7) no
C14 C15 C16 120.6(8) no
C11 C16 C15 120.1(6) no
C21 C22 C23 120.4(6) no
C22 C23 C24 119.9(6) no
C23 C24 C25 120.7(7) no
C24 C25 C26 119.9(6) no
C21 C26 C25 120.0(5) no
C31 C32 C33 119.9(6) no
C32 C33 C34 120.4(6) no
C33 C34 C35 119.7(6) no
C34 C35 C36 121.5(6) no
C31 C36 C35 119.1(5) no
C41 C42 C43 121.0(5) no
C42 C43 C44 119.5(5) no
C43 C44 C45 120.3(6) no
C44 C45 C46 121.0(6) no
C41 C46 C45 119.9(5) no
C51 C52 C53 120.0(8) no
C52 C53 C54 120.0(10) no
C53 C54 C55 120.4(8) no
C54 C55 C56 121.0(9) no
C51 C56 C55 119.1(9) no
C61 C62 C63 119.4(5) no
C62 C63 C64 120.0(7) no
C63 C64 C65 121.0(7) no
C64 C65 C66 120.0(6) no
C61 C66 C65 119.5(6) no
C71 C72 C73 119.4(6) no
C72 C73 C74 121.3(8) no
C73 C74 C75 119.0(7) no
C74 C75 C76 121.5(7) no
C71 C76 C75 120.0(7) no

loop_
_geom_bond_atom_site_label_1
_geom_bond_atom_site_label_2
_geom_bond_distance
_geom_bond_publ_flag
Re P1 2.5060(10) yes
Re P2 2.5070(10) yes
Re N1 2.051(5) yes
Re N2 2.057(5) yes
Re N3 1.744(4) yes
Re O 1.922(3) yes
N1 C1 1.166(8) yes
N2 C2 1.149(8) yes
O C3 1.407(7) yes
N3 C71 1.368(7) yes
C1 S1 1.606(6) yes
C2 S2 1.612(6) yes
P1 C11 1.815(6) no
P1 C21 1.824(6) no
P1 C31 1.834(5) no
P2 C41 1.812(6) no
P2 C51 1.811(5) no
P2 C61 1.829(6) no
C11 C12 1.381(8) no
C11 C16 1.400(10) no
C21 C22 1.386(7) no
C21 C26 1.392(8) no
C31 C32 1.390(8) no
C31 C36 1.396(8) no
C41 C42 1.390(8) no
C41 C46 1.398(8) no
C51 C52 1.38(2) no
C51 C56 1.380(10) no
C61 C62 1.385(8) no
C61 C66 1.384(7) no
C71 C72 1.41(2) no
C71 C76 1.429(9) no
C12 C13 1.41(2) no
C13 C14 1.370(10) no
C14 C15 1.360(10) no
C15 C16 1.387(9) no
C22 C23 1.380(10) no
C23 C24 1.36(2) no
C24 C25 1.381(9) no
C25 C26 1.380(10) no
C32 C33 1.391(9) no
C33 C34 1.380(10) no
C34 C35 1.355(9) no
C35 C36 1.395(8) no
C42 C43 1.385(9) no
C43 C44 1.389(9) no
C44 C45 1.353(9) no
C45 C46 1.389(8) no
C52 C53 1.39(2) no
C53 C54 1.370(10) no
C54 C55 1.36(2) no
C55 C56 1.39(2) no
C62 C63 1.400(10) no
C63 C64 1.368(9) no
C64 C65 1.360(10) no
C65 C66 1.40(2) no
C72 C73 1.370(10) no
C73 C74 1.350(10) no
C74 C75 1.430(10) no
C75 C76 1.310(10) no
